data_7131493
loop_
_publ_author_name
'Li, Zi-Jian'
'Ju, Yu'
'Qiu, Jie'
'Zhang, Zhi-Hui'
'Zhang, Linjuan'
'He, Ming-Yang'
'Wang, Jian-Qiang'
'Lin, Jian'

_publ_section_title
;
 Post-synthetic linker installation: an unprecedented strategy to enhance
 iodine adsorption in metal-organic frameworks.
;
_journal_issue 33
_journal_name_full 'Chemical communications (Cambridge, England)'
_journal_page_first 4958
_journal_page_last 4961
_journal_paper_doi 10.1039/d3cc00278k
_journal_volume 59
_journal_year 2023
_chemical_formula_moiety 'C148 H110 N26 O76 Th12'
_chemical_formula_sum 'C169 H159 N33 O83 Th12'
_chemical_formula_weight 6764.76
_space_group_crystal_system tetragonal
_space_group_IT_number 132
_space_group_name_Hall '-P 4c 2c'
_space_group_name_H-M_alt 'P 42/m c m'
_atom_sites_solution_hydrogens mixed
_audit_creation_date 2023-02-23
_audit_creation_method
;
Olex2 1.5
(compiled 2022.04.07 svn.rca3783a0 for OlexSys, GUI svn.r6498)
;
_audit_update_record
;
2023-02-24 deposited with the CCDC.	2023-03-29 downloaded from the CCDC.
;
_cell_angle_alpha 90
_cell_angle_beta 90
_cell_angle_gamma 90
_cell_formula_units_Z 1
_cell_length_a 16.1705(12)
_cell_length_b 16.1705(12)
_cell_length_c 30.701(3)
_cell_measurement_reflns_used 9982
_cell_measurement_temperature 120
_cell_measurement_theta_max 27.45
_cell_measurement_theta_min 2.65
_cell_volume 8027.9(12)
_computing_cell_refinement 'SAINT V8.38A (Bruker, 2018)'
_computing_data_collection 'APEX4 v2022.1-1 (Bruker AXS)'
_computing_data_reduction 'SAINT V8.38A (Bruker, 2018)'
_computing_molecular_graphics 'Olex2 1.5 (Dolomanov et al., 2009)'
_computing_publication_material 'Olex2 1.5 (Dolomanov et al., 2009)'
_computing_structure_refinement 'SHELXL 2014/7 (Sheldrick, 2015)'
_diffrn_ambient_temperature 120
_diffrn_measured_fraction_theta_full 0.999
_diffrn_measured_fraction_theta_max 0.996
_diffrn_measurement_device_type 'Bruker D8-Venture'
_diffrn_measurement_method '\f and \w scans'
_diffrn_radiation_type MoK\a
_diffrn_radiation_wavelength 0.71073
_diffrn_reflns_av_R_equivalents 0.0707
_diffrn_reflns_av_unetI/netI 0.0265
_diffrn_reflns_Laue_measured_fraction_full 0.999
_diffrn_reflns_Laue_measured_fraction_max 0.996
_diffrn_reflns_limit_h_max 20
_diffrn_reflns_limit_h_min -20
_diffrn_reflns_limit_k_max 20
_diffrn_reflns_limit_k_min -20
_diffrn_reflns_limit_l_max 39
_diffrn_reflns_limit_l_min -39
_diffrn_reflns_number 84670
_diffrn_reflns_point_group_measured_fraction_full 0.999
_diffrn_reflns_point_group_measured_fraction_max 0.996
_diffrn_reflns_theta_full 25.242
_diffrn_reflns_theta_max 27.542
_diffrn_reflns_theta_min 1.901
_diffrn_source_current 1.4
_diffrn_source_power 0.07
_diffrn_source_voltage 50.0
_diffrn_standards_number 0
_exptl_absorpt_coefficient_mu 5.598
_exptl_absorpt_correction_T_max 0.7456
_exptl_absorpt_correction_T_min 0.5137
_exptl_absorpt_correction_type multi-scan
_exptl_absorpt_process_details
;
SADABS-2016/2 (Bruker,2016/2) was used for absorption correction.
wR2(int) was 0.1138 before and 0.0805 after correction.
The Ratio of minimum to maximum transmission is 0.6890.
The \l/2 correction factor is Not present.
;
_exptl_crystal_colour colourless
_exptl_crystal_colour_primary colourless
_exptl_crystal_density_diffrn 1.399
_exptl_crystal_description block
_exptl_crystal_F_000 3148
_exptl_crystal_size_max 0.14
_exptl_crystal_size_mid 0.14
_exptl_crystal_size_min 0.08
_refine_diff_density_max 1.170
_refine_diff_density_min -1.120
_refine_diff_density_rms 0.110
_refine_ls_extinction_method none
_refine_ls_goodness_of_fit_ref 1.099
_refine_ls_hydrogen_treatment constr
_refine_ls_matrix_type full
_refine_ls_number_parameters 203
_refine_ls_number_reflns 4934
_refine_ls_number_restraints 428
_refine_ls_restrained_S_all 1.091
_refine_ls_R_factor_all 0.0386
_refine_ls_R_factor_gt 0.0314
_refine_ls_shift/su_max 0.003
_refine_ls_shift/su_mean 0.000
_refine_ls_structure_factor_coef Fsqd
_refine_ls_weighting_details 'w=1/[\s^2^(Fo^2^)+(0.0572P)^2^+14.9723P] where P=(Fo^2^+2Fc^2^)/3'
_refine_ls_weighting_scheme calc
_refine_ls_wR_factor_gt 0.1008
_refine_ls_wR_factor_ref 0.1064
_reflns_Friedel_coverage 0.000
_reflns_number_gt 4096
_reflns_number_total 4934
_reflns_threshold_expression 'I > 2\s(I)'
_cod_data_source_file d3cc00278k2.cif
_cod_data_source_block Th-BCPT-BDC-NH2
_cod_depositor_comments 'Adding full bibliography for 7131491--7131495.cif.'
_cod_original_cell_volume 8027.8(14)
_cod_original_formula_sum 'C148 H110 N26 O76 Th12, 7[C3H7NO]'
_cod_database_code 7131493
_shelx_shelxl_version_number 2014/7
_shelx_space_group_comment
;
The symmetry employed for this shelxl refinement is uniquely defined
by the following loop, which should always be used as a source of
symmetry information in preference to the above space-group names.
They are only intended as comments.
;
_shelx_estimated_absorpt_t_max 0.663
_shelx_estimated_absorpt_t_min 0.508
_olex2_refinement_description
;
1. Restrained distances
 O8-C10
 1.25 with sigma of 0.02
 C11-C12
 1.39 with sigma of 0.02
 C10-C12
 2.45 with sigma of 0.02
 C11-C10
 1.51 with sigma of 0.02
 C14_$1-C14
 0.5 with sigma of 0.02
 C14_$2-C14_$3
 0.5 with sigma of 0.02
 C14_$2-C14_$1
 0.5 with sigma of 0.02
 C14_$3-C14
 0.5 with sigma of 0.02
 C12-N3
 2.45 with sigma of 0.02
 C16-C10 \\sim C10-C12
 with sigma of 0.02
 C12-C10 \\sim C10-C16
 with sigma of 0.02
 C13-C10 \\sim C10-C15
 with sigma of 0.02
 C14-N3 \\sim N3-C12
 with sigma of 0.02
2. Restrained planarity
 C10, C11, C12, C13, C15, C16, C14
 with sigma of 0.1
 N3, C13, C12, C16, C14, C15, C11
 with sigma of 0.1
3. Uiso/Uaniso restraints and constraints
All non-hydrogen atoms have similar U: within 2A with sigma of 0.04 and sigma
for terminal atoms of 0.08 within 2A
Uanis(C11) \\sim Ueq: with sigma of 0.001 and sigma for terminal atoms of 0.002
4. Rigid body (RIGU) restrains
 All non-hydrogen atoms
 with sigma for 1-2 distances of 0.004 and sigma for 1-3 distances of 0.004
5. Others
 Sof(O4B)=0.5*(1-FVAR(2))
 Sof(O4A)=0.5*FVAR(2)
 Fixed Sof: H6A(0.25) H6B(0.25) C11(0.125) C16(0.125) H16(0.125) C15(0.125)
 H15(0.125) C14(0.125) C13(0.125) C12(0.125) H12(0.125) N3(0.125) H3A(0.125)
 H3B(0.125)
6.a Riding coordinates:
 O6(H6A,H6B), O7(H7A,H7B)
6.b Aromatic/amide H refined with riding coordinates:
 N1(H1), C2(H2), C3(H3), C5(H5), C6(H6), C9(H9), C16(H16), C15(H15), C12(H12)
6.c Fitted hexagon refined as free rotating group:
 C1(C2,C3,C4,C5,C6), C11(C16,C15,C14,C13,C12)
6.d X=CH2 refined with riding coordinates:
 N3(H3A,H3B)
;
_smtbx_masks_void_probe_radius 1.2
_smtbx_masks_void_truncation_radius 1.2
_olex2_submission_special_instructions 'No special instructions were received'

loop_
_space_group_symop_operation_xyz
'x, y, z'
'-x, -y, z'
'-y, x, z+1/2'
'y, -x, z+1/2'
'-x, y, -z+1/2'
'x, -y, -z+1/2'
'y, x, -z'
'-y, -x, -z'
'-x, -y, -z'
'x, y, -z'
'y, -x, -z-1/2'
'-y, x, -z-1/2'
'x, -y, z-1/2'
'-x, y, z-1/2'
'-y, -x, z'
'y, x, z'

loop_
_atom_site_label
_atom_site_type_symbol
_atom_site_fract_x
_atom_site_fract_y
_atom_site_fract_z
_atom_site_U_iso_or_equiv
_atom_site_adp_type
_atom_site_occupancy
_atom_site_site_symmetry_order
_atom_site_calc_flag
_atom_site_refinement_flags_posn
_atom_site_refinement_flags_adp
_atom_site_refinement_flags_occupancy
_atom_site_disorder_assembly
_atom_site_disorder_group
Th1 Th 0.62224(2) 0.62224(2) 0.5000 0.03697(11) Uani 1 4 d S TU P . .
Th2 Th 0.58644(2) 0.41356(2) 0.43584(2) 0.04686(10) Uani 1 2 d S TU P A .
O1 O 0.5988(3) 0.7351(3) 0.55300(15) 0.0738(12) Uani 1 1 d . U . . .
O4B O 0.5665(7) 0.5665(7) 0.4298(6) 0.050(3) Uani 0.56(3) 2 d S TU P A 2
O2 O 0.4806(3) 0.7160(3) 0.58879(15) 0.0778(13) Uani 1 1 d . U . . .
N1 N 0.6130(5) 1.0000 0.7500 0.070(2) Uani 1 2 d S TU P . .
H1 H 0.5585 1.0000 0.7500 0.084 Uiso 1 2 calc R U P . .
O3 O 0.6431(5) 0.4763(4) 0.5000 0.086(2) Uani 1 2 d S TU P A .
O5 O 0.6881(3) 0.3119(3) 0.4631(3) 0.105(2) Uani 1 2 d S TU P . .
C1 C 0.5780(3) 0.8088(3) 0.61855(13) 0.0739(18) Uani 1 1 d G U . . .
C2 C 0.5234(2) 0.8351(3) 0.65066(15) 0.0793(19) Uani 1 1 d G U . . .
H2 H 0.4673 0.8179 0.6499 0.095 Uiso 1 1 calc R U . . .
C3 C 0.5510(2) 0.8867(3) 0.68384(13) 0.0794(19) Uani 1 1 d G U . . .
H3 H 0.5137 0.9047 0.7058 0.095 Uiso 1 1 calc R U . . .
C4 C 0.6331(3) 0.9120(3) 0.68492(14) 0.0743(18) Uani 1 1 d G U . . .
C5 C 0.6877(2) 0.8856(3) 0.65281(16) 0.096(3) Uani 1 1 d G U . . .
H5 H 0.7439 0.9029 0.6536 0.115 Uiso 1 1 calc R U . . .
C6 C 0.6602(2) 0.8340(3) 0.61963(14) 0.084(2) Uani 1 1 d G U . . .
H6 H 0.6975 0.8160 0.5977 0.101 Uiso 1 1 calc R U . . .
C7 C 0.5486(5) 0.7478(4) 0.5837(2) 0.0709(16) Uani 1 1 d . U . . .
C8 C 0.6622(4) 0.9628(4) 0.7220(2) 0.0747(18) Uani 1 1 d . U . . .
N2 N 0.7399(4) 0.9749(5) 0.7324(2) 0.107(2) Uani 1 1 d . U . . .
O6 O 0.7417(5) 0.7417(5) 0.5000 0.119(4) Uani 1 4 d S TU P A .
H6A H 0.7644 0.7644 0.5219 0.179 Uiso 0.5 2 d R U P . .
H6B H 0.7644 0.7644 0.4781 0.179 Uiso 0.5 2 d R U P . .
O7 O 0.6699(5) 0.3301(5) 0.3726(4) 0.172(4) Uani 1 2 d S TU P . .
H7A H 0.7068 0.2932 0.3759 0.257 Uiso 1 2 d R U P A .
H7B H 0.6649 0.3351 0.3452 0.257 Uiso 1 2 d R U P . .
C9 C 0.7120(7) 0.2880(7) 0.5000 0.115(6) Uani 1 4 d S TU P A .
H9 H 0.7535 0.2465 0.5000 0.138 Uiso 1 4 calc R U P . .
O8 O 0.5502(4) 0.4498(4) 0.36061(19) 0.097(2) Uani 1 2 d DS TU P . .
C10 C 0.5000 0.5000 0.3437(4) 0.097(4) Uani 1 4 d DS TU P A .
C11 C 0.4998(8) 0.4928(7) 0.2957(6) 0.066(5) Uani 0.125 1 d DG U P A -1
C16 C 0.4874(12) 0.5622(5) 0.2698(6) 0.073(9) Uani 0.125 1 d DG U P A -1
H16 H 0.4789 0.6147 0.2830 0.087 Uiso 0.125 1 calc R U P A -1
C15 C 0.4875(10) 0.5548(4) 0.2247(6) 0.090(11) Uani 0.125 1 d DG U P A -1
H15 H 0.4791 0.6022 0.2070 0.108 Uiso 0.125 1 calc R U P A -1
C14 C 0.5000(6) 0.4779(4) 0.2055(6) 0.097(12) Uani 0.125 1 d DG U P A -1
C13 C 0.5124(15) 0.4085(4) 0.2314(6) 0.106(12) Uani 0.125 1 d DG U P A -1
C12 C 0.5123(15) 0.4160(6) 0.2765(6) 0.082(10) Uani 0.125 1 d DG U P A -1
H12 H 0.5208 0.3686 0.2943 0.099 Uiso 0.125 1 calc R U P A -1
N3 N 0.526(3) 0.3282(17) 0.2122(8) 0.19(3) Uani 0.125 1 d D U P A -1
H3A H 0.5261 0.3226 0.1837 0.233 Uiso 0.125 1 calc R U P A -1
H3B H 0.5336 0.2847 0.2290 0.233 Uiso 0.125 1 calc R U P A -1
O4A O 0.5490(6) 0.5490(6) 0.4488(5) 0.033(3) Uani 0.44(3) 2 d S TU P A 1

loop_
_atom_site_aniso_label
_atom_site_aniso_U_11
_atom_site_aniso_U_22
_atom_site_aniso_U_33
_atom_site_aniso_U_23
_atom_site_aniso_U_13
_atom_site_aniso_U_12
Th1 0.04382(14) 0.04382(14) 0.02328(15) 0.000 0.000 0.00142(13)
Th2 0.05273(13) 0.05273(13) 0.03510(15) -0.01125(7) 0.01125(7) 0.00401(11)
O1 0.099(3) 0.064(3) 0.059(2) -0.026(2) 0.005(2) -0.006(2)
O4B 0.062(4) 0.062(4) 0.027(7) 0.002(4) 0.002(4) 0.009(4)
O2 0.089(3) 0.072(3) 0.072(3) -0.038(2) 0.007(2) -0.008(2)
N1 0.069(4) 0.077(5) 0.065(4) -0.034(4) 0.000 0.000
O3 0.170(7) 0.055(3) 0.034(3) 0.000 0.000 -0.015(4)
O5 0.095(3) 0.095(3) 0.125(6) -0.011(2) 0.011(2) 0.039(4)
C1 0.089(4) 0.069(4) 0.063(3) -0.035(3) 0.007(3) -0.002(3)
C2 0.081(4) 0.084(4) 0.072(4) -0.040(3) 0.009(3) -0.009(3)
C3 0.080(4) 0.083(4) 0.076(4) -0.042(3) 0.011(3) -0.001(3)
C4 0.082(4) 0.075(4) 0.066(3) -0.040(3) 0.002(3) 0.002(3)
C5 0.084(4) 0.113(6) 0.091(4) -0.061(4) 0.010(4) -0.003(4)
C6 0.087(4) 0.091(5) 0.075(4) -0.046(4) 0.010(3) 0.005(3)
C7 0.091(4) 0.060(3) 0.062(3) -0.030(3) -0.001(3) 0.004(3)
C8 0.076(3) 0.079(4) 0.069(4) -0.039(3) 0.004(3) -0.001(3)
N2 0.086(4) 0.134(6) 0.101(5) -0.077(4) 0.000(3) 0.001(4)
O6 0.142(6) 0.142(6) 0.074(6) 0.000 0.000 -0.048(8)
O7 0.184(6) 0.184(6) 0.147(8) -0.056(4) 0.056(4) 0.038(8)
C9 0.105(8) 0.105(8) 0.136(9) 0.000 0.000 0.067(10)
O8 0.128(4) 0.128(4) 0.034(3) -0.007(2) 0.007(2) -0.012(5)
C10 0.125(6) 0.125(6) 0.042(5) 0.000 0.000 -0.019(7)
C11 0.066(5) 0.067(5) 0.065(5) -0.0002(10) 0.0001(10) -0.0003(10)
C16 0.11(2) 0.070(9) 0.040(8) -0.010(6) 0.009(10) 0.013(10)
C15 0.15(3) 0.076(14) 0.044(8) -0.009(7) 0.008(10) 0.025(17)
C14 0.18(3) 0.077(14) 0.031(9) -0.007(8) -0.005(11) 0.04(2)
C13 0.19(3) 0.080(13) 0.047(9) -0.002(7) -0.017(12) 0.032(17)
C12 0.13(3) 0.071(8) 0.048(9) 0.003(6) -0.016(11) 0.013(10)
N3 0.38(8) 0.101(16) 0.10(2) -0.027(12) -0.03(3) 0.07(2)
O4A 0.047(4) 0.047(4) 0.005(6) 0.003(3) 0.003(3) -0.001(4)

loop_
_atom_type_symbol
_atom_type_description
_atom_type_scat_dispersion_real
_atom_type_scat_dispersion_imag
_atom_type_scat_source
C C 0.0033 0.0016 'International Tables Vol C Tables 4.2.6.8 and 6.1.1.4'
H H 0.0000 0.0000 'International Tables Vol C Tables 4.2.6.8 and 6.1.1.4'
N N 0.0061 0.0033 'International Tables Vol C Tables 4.2.6.8 and 6.1.1.4'
O O 0.0106 0.0060 'International Tables Vol C Tables 4.2.6.8 and 6.1.1.4'
Th Th -7.2400 8.8979 'International Tables Vol C Tables 4.2.6.8 and 6.1.1.4'

loop_
_geom_angle_atom_site_label_1
_geom_angle_atom_site_label_2
_geom_angle_atom_site_label_3
_geom_angle
_geom_angle_site_symmetry_1
_geom_angle_site_symmetry_3
_geom_angle_publ_flag
O1 Th1 Th2 69.46(12) 7_556 . ?
O1 Th1 Th2 107.76(12) 16 . ?
O1 Th1 Th2 159.33(12) . . ?
O1 Th1 Th2 106.25(12) 10_556 . ?
O1 Th1 O1 78.1(2) 7_556 10_556 ?
O1 Th1 O1 82.2(2) 16 7_556 ?
O1 Th1 O1 82.2(2) . 10_556 ?
O1 Th1 O1 78.1(2) . 16 ?
O1 Th1 O1 131.2(2) . 7_556 ?
O1 Th1 O1 131.2(2) 16 10_556 ?
O1 Th1 O4B 69.2(4) 7_556 . ?
O1 Th1 O4B 69.2(4) 16 10_556 ?
O1 Th1 O4B 140.92(12) 16 . ?
O1 Th1 O4B 69.2(4) 10_556 . ?
O1 Th1 O4B 140.92(12) 7_556 10_556 ?
O1 Th1 O4B 69.2(4) . 10_556 ?
O1 Th1 O4B 140.92(12) . . ?
O1 Th1 O4B 140.92(12) 10_556 10_556 ?
O1 Th1 O6 65.59(12) . . ?
O1 Th1 O6 65.60(12) 10_556 . ?
O1 Th1 O6 65.60(12) 7_556 . ?
O1 Th1 O6 65.60(12) 16 . ?
O4B Th1 Th2 93.9(4) 10_556 . ?
O4B Th1 Th2 37.9(3) . . ?
O4B Th1 O4B 118.8(9) 10_556 . ?
O4B Th1 O6 120.6(5) . . ?
O4B Th1 O6 120.6(5) 10_556 . ?
O3 Th1 Th2 88.62(18) 7_556 . ?
O3 Th1 Th2 34.42(10) . . ?
O3 Th1 O1 138.76(12) 7_556 16 ?
O3 Th1 O1 138.76(12) 7_556 7_556 ?
O3 Th1 O1 75.15(19) . 16 ?
O3 Th1 O1 75.15(19) 7_556 10_556 ?
O3 Th1 O1 138.76(12) . . ?
O3 Th1 O1 75.15(19) 7_556 . ?
O3 Th1 O1 138.76(12) . 10_556 ?
O3 Th1 O1 75.15(19) . 7_556 ?
O3 Th1 O4B 72.2(3) 7_556 . ?
O3 Th1 O4B 72.2(3) . 10_556 ?
O3 Th1 O4B 72.2(3) . . ?
O3 Th1 O4B 72.2(3) 7_556 10_556 ?
O3 Th1 O3 106.3(4) . 7_556 ?
O3 Th1 O6 126.9(2) . . ?
O3 Th1 O6 126.9(2) 7_556 . ?
O6 Th1 Th2 135.048(4) . . ?
O4A Th1 Th2 30.98(11) . . ?
O4A Th1 Th2 79.9(4) 10_556 . ?
O4A Th1 O1 81.5(4) . 7_556 ?
O4A Th1 O1 81.5(4) 10_556 16 ?
O4A Th1 O1 138.69(19) 10_556 10_556 ?
O4A Th1 O1 81.5(4) 10_556 . ?
O4A Th1 O1 138.69(19) . . ?
O4A Th1 O1 138.69(19) . 16 ?
O4A Th1 O1 138.69(19) 10_556 7_556 ?
O4A Th1 O1 81.5(4) . 10_556 ?
O4A Th1 O3 64.1(3) 10_556 7_556 ?
O4A Th1 O3 64.1(3) . 7_556 ?
O4A Th1 O3 64.1(3) 10_556 . ?
O4A Th1 O3 64.1(3) . . ?
O4A Th1 O6 136.8(5) . . ?
O4A Th1 O6 136.8(5) 10_556 . ?
O4A Th1 O4A 86.3(10) . 10_556 ?
O4B Th2 Th2 94.2(4) . 10_556 ?
O4B Th2 Th2 94.2(4) 2_665 10_556 ?
O4B Th2 O4B 74.9(5) . 2_665 ?
O4B Th2 O7 120.1(5) . . ?
O4B Th2 O7 120.1(5) 2_665 . ?
O2 Th2 Th2 107.78(11) 9_666 10_556 ?
O2 Th2 Th2 107.78(11) 7_556 10_556 ?
O2 Th2 O4B 139.2(2) 7_556 2_665 ?
O2 Th2 O4B 69.7(4) 7_556 . ?
O2 Th2 O4B 139.2(2) 9_666 . ?
O2 Th2 O4B 69.7(4) 9_666 2_665 ?
O2 Th2 O2 130.3(2) 9_666 7_556 ?
O2 Th2 O7 65.18(11) 9_666 . ?
O2 Th2 O7 65.18(11) 7_556 . ?
O3 Th2 Th2 34.76(14) . 10_556 ?
O3 Th2 Th2 34.76(14) 15_665 10_556 ?
O3 Th2 O4B 112.6(5) . 2_665 ?
O3 Th2 O4B 72.1(3) 15_665 2_665 ?
O3 Th2 O4B 72.1(3) . . ?
O3 Th2 O4B 112.6(5) 15_665 . ?
O3 Th2 O2 140.89(17) 15_665 7_556 ?
O3 Th2 O2 75.1(2) . 7_556 ?
O3 Th2 O2 75.1(2) 15_665 9_666 ?
O3 Th2 O2 140.89(17) . 9_666 ?
O3 Th2 O3 69.4(3) 15_665 . ?
O3 Th2 O5 75.5(2) . . ?
O3 Th2 O5 75.5(2) 15_665 . ?
O3 Th2 O7 127.3(3) . . ?
O3 Th2 O7 127.3(3) 15_665 . ?
O3 Th2 O8 139.79(16) 15_665 . ?
O3 Th2 O8 139.79(16) . . ?
O5 Th2 Th2 70.2(2) . 10_556 ?
O5 Th2 O4B 140.3(2) . . ?
O5 Th2 O4B 140.3(2) . 2_665 ?
O5 Th2 O2 80.34(15) . 9_666 ?
O5 Th2 O2 80.34(15) . 7_556 ?
O5 Th2 O7 65.3(4) . . ?
O7 Th2 Th2 135.5(3) . 10_556 ?
O8 Th2 Th2 160.3(2) . 10_556 ?
O8 Th2 O4B 70.3(4) . 2_665 ?
O8 Th2 O4B 70.3(4) . . ?
O8 Th2 O2 79.04(14) . 9_666 ?
O8 Th2 O2 79.04(14) . 7_556 ?
O8 Th2 O5 129.5(3) . . ?
O8 Th2 O7 64.2(3) . . ?
O4A Th2 Th2 80.1(4) . 10_556 ?
O4A Th2 Th2 80.1(4) 2_665 10_556 ?
O4A Th2 O2 137.8(3) . 9_666 ?
O4A Th2 O2 81.9(4) 2_665 9_666 ?
O4A Th2 O2 81.9(4) . 7_556 ?
O4A Th2 O2 137.8(3) 2_665 7_556 ?
O4A Th2 O3 63.7(3) 2_665 15_665 ?
O4A Th2 O3 96.3(5) 2_665 . ?
O4A Th2 O3 63.7(3) . . ?
O4A Th2 O3 96.3(5) . 15_665 ?
O4A Th2 O5 138.4(3) 2_665 . ?
O4A Th2 O5 138.4(3) . . ?
O4A Th2 O7 136.4(5) . . ?
O4A Th2 O7 136.4(5) 2_665 . ?
O4A Th2 O8 82.7(4) 2_665 . ?
O4A Th2 O8 82.7(4) . . ?
O4A Th2 O4A 58.1(7) 2_665 . ?
C7 O1 Th1 135.2(4) . . ?
Th2 O4B Th1 104.2(5) . . ?
Th2 O4B Th1 104.2(5) 2_665 . ?
Th2 O4B Th2 104.5(6) . 2_665 ?
C7 O2 Th2 135.2(4) . 9_666 ?
C8 N1 H1 127.2 6_576 . ?
C8 N1 H1 127.2 . . ?
C8 N1 C8 105.5(8) . 6_576 ?
Th1 O3 Th2 111.4(2) . 10_556 ?
Th1 O3 Th2 111.4(2) . . ?
Th2 O3 Th2 110.5(3) . 10_556 ?
C9 O5 Th2 135.5(8) . . ?
C2 C1 C6 120.0 . . ?
C2 C1 C7 119.7(4) . . ?
C6 C1 C7 120.2(4) . . ?
C1 C2 H2 120.0 . . ?
C3 C2 C1 120.0 . . ?
C3 C2 H2 120.0 . . ?
C2 C3 H3 120.0 . . ?
C2 C3 C4 120.0 . . ?
C4 C3 H3 120.0 . . ?
C3 C4 C8 119.0(4) . . ?
C5 C4 C3 120.0 . . ?
C5 C4 C8 120.9(4) . . ?
C4 C5 H5 120.0 . . ?
C4 C5 C6 120.0 . . ?
C6 C5 H5 120.0 . . ?
C1 C6 H6 120.0 . . ?
C5 C6 C1 120.0 . . ?
C5 C6 H6 120.0 . . ?
O1 C7 C1 115.3(6) . . ?
O2 C7 O1 127.3(6) . . ?
O2 C7 C1 117.4(5) . . ?
N1 C8 C4 124.3(6) . . ?
N2 C8 N1 110.7(6) . . ?
N2 C8 C4 125.0(5) . . ?
C8 N2 N2 106.5(3) . 6_576 ?
Th1 O6 H6A 127.8 . . ?
Th1 O6 H6B 127.8 . . ?
H6A O6 H6B 104.5 . . ?
Th2 O7 H7A 127.7 . . ?
Th2 O7 H7B 127.8 . . ?
H7A O7 H7B 104.5 . . ?
O5 C9 O5 128.5(14) . 10_556 ?
O5 C9 H9 115.8 . . ?
O5 C9 H9 115.8 10_556 . ?
C10 O8 Th2 134.0(8) . . ?
O8 C10 O8 131.4(13) . 2_665 ?
O8 C10 C11 111.1(8) . . ?
O8 C10 C11 117.4(8) 2_665 . ?
C16 C11 C10 120.5(6) . . ?
C16 C11 C12 120.0 . . ?
C12 C11 C10 119.5(6) . . ?
C11 C16 H16 120.0 . . ?
C11 C16 C15 120.0 . . ?
C15 C16 H16 120.0 . . ?
C16 C15 H15 120.0 . . ?
C16 C15 C14 120.0 . . ?
C14 C15 H15 120.0 . . ?
C13 C14 C15 120.0 . . ?
C14 C13 C12 120.0 . . ?
C14 C13 N3 120.9(8) . . ?
C12 C13 N3 119.1(8) . . ?
C11 C12 H12 120.0 . . ?
C13 C12 C11 120.0 . . ?
C13 C12 H12 120.0 . . ?
C13 N3 H3A 120.0 . . ?
C13 N3 H3B 120.0 . . ?
H3A N3 H3B 120.0 . . ?
Th1 O4A Th2 118.2(3) . . ?
Th1 O4A Th2 118.2(3) . 2_665 ?
Th2 O4A Th2 118.0(5) . 2_665 ?

loop_
_geom_bond_atom_site_label_1
_geom_bond_atom_site_label_2
_geom_bond_distance
_geom_bond_site_symmetry_2
_geom_bond_publ_flag
Th1 Th2 3.9499(4) . ?
Th1 O1 2.475(4) 10_556 ?
Th1 O1 2.475(4) 7_556 ?
Th1 O1 2.475(4) . ?
Th1 O1 2.475(4) 16 ?
Th1 O4B 2.504(13) . ?
Th1 O4B 2.504(13) 10_556 ?
Th1 O3 2.385(6) . ?
Th1 O3 2.385(6) 7_556 ?
Th1 O6 2.731(13) . ?
Th1 O4A 2.298(10) 10_556 ?
Th1 O4A 2.298(10) . ?
Th2 Th2 3.9396(6) 10_556 ?
Th2 O4B 2.501(10) . ?
Th2 O4B 2.501(10) 2_665 ?
Th2 O2 2.477(4) 7_556 ?
Th2 O2 2.477(4) 9_666 ?
Th2 O3 2.398(4) . ?
Th2 O3 2.398(4) 15_665 ?
Th2 O5 2.470(8) . ?
Th2 O7 2.722(9) . ?
Th2 O8 2.453(6) . ?
Th2 O4A 2.306(6) . ?
Th2 O4A 2.306(6) 2_665 ?
O1 C7 1.260(8) . ?
O4B Th2 2.501(10) 2_665 ?
O2 Th2 2.477(4) 9_666 ?
O2 C7 1.223(9) . ?
N1 H1 0.8800 . ?
N1 C8 1.316(7) . ?
N1 C8 1.316(7) 6_576 ?
O3 Th2 2.398(4) 10_556 ?
O5 C9 1.258(10) . ?
C1 C2 1.3900 . ?
C1 C6 1.3900 . ?
C1 C7 1.531(6) . ?
C2 H2 0.9500 . ?
C2 C3 1.3900 . ?
C3 H3 0.9500 . ?
C3 C4 1.3900 . ?
C4 C5 1.3900 . ?
C4 C8 1.482(6) . ?
C5 H5 0.9500 . ?
C5 C6 1.3900 . ?
C6 H6 0.9500 . ?
C8 N2 1.311(9) . ?
N2 N2 1.352(11) 6_576 ?
O6 H6A 0.8500 . ?
O6 H6B 0.8500 . ?
O7 H7A 0.8501 . ?
O7 H7B 0.8498 . ?
C9 O5 1.258(10) 10_556 ?
C9 H9 0.9500 . ?
O8 C10 1.260(9) . ?
C10 O8 1.260(9) 2_665 ?
C10 C11 1.478(15) . ?
C11 C16 1.3900 . ?
C11 C12 1.3900 . ?
C16 H16 0.9500 . ?
C16 C15 1.3900 . ?
C15 H15 0.9500 . ?
C15 C14 1.3900 . ?
C14 C13 1.3900 . ?
C13 C12 1.3900 . ?
C13 N3 1.44(2) . ?
C12 H12 0.9500 . ?
N3 H3A 0.8800 . ?
N3 H3B 0.8800 . ?
O4A Th2 2.306(6) 2_665 ?

loop_
_geom_torsion_atom_site_label_1
_geom_torsion_atom_site_label_2
_geom_torsion_atom_site_label_3
_geom_torsion_atom_site_label_4
_geom_torsion
_geom_torsion_site_symmetry_1
_geom_torsion_site_symmetry_2
_geom_torsion_site_symmetry_3
_geom_torsion_site_symmetry_4
_geom_torsion_publ_flag
Th1 O1 C7 O2 -22.3(12) . . . . ?
Th1 O1 C7 C1 156.5(4) . . . . ?
Th2 O2 C7 O1 23.6(13) 9_666 . . . ?
Th2 O2 C7 C1 -155.1(4) 9_666 . . . ?
Th2 O5 C9 O5 0.000(6) . . . 10_556 ?
Th2 O8 C10 O8 0.002(4) . . . 2_665 ?
Th2 O8 C10 C11 -176.5(5) . . . . ?
N1 C8 N2 N2 -2.7(13) . . . 6_576 ?
C1 C2 C3 C4 0.0 . . . . ?
C2 C1 C6 C5 0.0 . . . . ?
C2 C1 C7 O1 171.7(5) . . . . ?
C2 C1 C7 O2 -9.4(8) . . . . ?
C2 C3 C4 C5 0.0 . . . . ?
C2 C3 C4 C8 -176.4(6) . . . . ?
C3 C4 C5 C6 0.0 . . . . ?
C3 C4 C8 N1 -14.0(9) . . . . ?
C3 C4 C8 N2 163.7(7) . . . . ?
C4 C5 C6 C1 0.0 . . . . ?
C4 C8 N2 N2 179.4(8) . . . 6_576 ?
C5 C4 C8 N1 169.6(5) . . . . ?
C5 C4 C8 N2 -12.7(10) . . . . ?
C6 C1 C2 C3 0.0 . . . . ?
C6 C1 C7 O1 -12.0(8) . . . . ?
C6 C1 C7 O2 166.9(5) . . . . ?
C7 C1 C2 C3 176.3(5) . . . . ?
C7 C1 C6 C5 -176.2(5) . . . . ?
C8 N1 C8 C4 179.0(9) 6_576 . . . ?
C8 N1 C8 N2 1.1(5) 6_576 . . . ?
C8 C4 C5 C6 176.3(6) . . . . ?
O8 C10 C11 C16 -145.9(10) . . . . ?
O8 C10 C11 C16 37.0(12) 2_665 . . . ?
O8 C10 C11 C12 34.0(11) . . . . ?
O8 C10 C11 C12 -143.1(10) 2_665 . . . ?
C10 C11 C16 C15 179.9(9) . . . . ?
C10 C11 C12 C13 -179.9(8) . . . . ?
C11 C16 C15 C14 0.0 . . . . ?
C16 C11 C12 C13 0.0 . . . . ?
C16 C15 C14 C13 0.0 . . . . ?
C15 C14 C13 C12 0.0 . . . . ?
C15 C14 C13 N3 -179.8(9) . . . . ?
C14 C13 C12 C11 0.0 . . . . ?
C12 C11 C16 C15 0.0 . . . . ?
N3 C13 C12 C11 179.8(9) . . . . ?

loop_
_smtbx_masks_void_nr
_smtbx_masks_void_average_x
_smtbx_masks_void_average_y
_smtbx_masks_void_average_z
_smtbx_masks_void_volume
_smtbx_masks_void_count_electrons
_smtbx_masks_void_content
1 -0.862 0.060 -0.865 4308.4 280.5 '7 C3H7NO'
